data_4314985
loop_
_publ_author_name
'Guo-Liang Wang'
'Yue-Jian Lin'
'Heinz Berke'
'Guo-Xin Jin'

_publ_section_title
;
 Two-Step Assembly of Multinuclear Metallacycles with Half-Sandwich Ir,
 Rh, and Ru Fragments for Counteranion Encapsulation
;
_journal_name_full 'Inorganic Chemistry'
_journal_page_first 2193
_journal_page_last 2201
_journal_paper_doi 10.1021/ic902011v
_journal_volume 49
_journal_year 2010
_chemical_formula_sum 'C126 H150 F18 N6 O30 Rh6 S6'
_chemical_formula_weight 3380.34
_chemical_name_systematic
; 
 ? 
;
_space_group_IT_number 15
_symmetry_cell_setting monoclinic
_symmetry_space_group_name_Hall '-C 2yc'
_symmetry_space_group_name_H-M 'C 1 2/c 1'
_atom_sites_solution_hydrogens geom
_atom_sites_solution_primary direct
_atom_sites_solution_secondary difmap
_audit_creation_method SHELXL-97
_cell_angle_alpha 90.00
_cell_angle_beta 128.995(9)
_cell_angle_gamma 90.00
_cell_formula_units_Z 4
_cell_length_a 47.13(3)
_cell_length_b 11.671(8)
_cell_length_c 35.01(3)
_cell_measurement_reflns_used 780
_cell_measurement_temperature 293(2)
_cell_measurement_theta_max 24.332
_cell_measurement_theta_min 2.194
_cell_volume 14967(19)
_computing_cell_refinement 'Bruker SMART'
_computing_data_collection 'Bruker SMART'
_computing_data_reduction 'Bruker SHELXTL'
_computing_molecular_graphics 'Bruker SHELXTL'
_computing_publication_material 'Bruker SHELXTL'
_computing_structure_refinement 'SHELXL-97 (Sheldrick, 1997)'
_computing_structure_solution 'SHELXS-97 (Sheldrick, 1990)'
_diffrn_ambient_temperature 293(2)
_diffrn_measured_fraction_theta_full 0.998
_diffrn_measured_fraction_theta_max 0.998
_diffrn_measurement_device_type 'CCD area detector'
_diffrn_measurement_method 'phi and omega scans'
_diffrn_radiation_monochromator graphite
_diffrn_radiation_source 'fine-focus sealed tube'
_diffrn_radiation_type MoK\a
_diffrn_radiation_wavelength 0.71073
_diffrn_reflns_av_R_equivalents 0.1014
_diffrn_reflns_av_sigmaI/netI 0.2147
_diffrn_reflns_limit_h_max 56
_diffrn_reflns_limit_h_min -37
_diffrn_reflns_limit_k_max 13
_diffrn_reflns_limit_k_min -13
_diffrn_reflns_limit_l_max 38
_diffrn_reflns_limit_l_min -41
_diffrn_reflns_number 30407
_diffrn_reflns_theta_full 25.01
_diffrn_reflns_theta_max 25.01
_diffrn_reflns_theta_min 1.11
_diffrn_standards_decay_% 7.34
_exptl_absorpt_coefficient_mu 0.820
_exptl_absorpt_correction_T_max 0.9080
_exptl_absorpt_correction_T_min 0.8212
_exptl_absorpt_correction_type multi-scan
_exptl_absorpt_process_details sadabs
_exptl_crystal_colour 'light yellow'
_exptl_crystal_density_diffrn 1.500
_exptl_crystal_density_method 'not measured'
_exptl_crystal_description prism
_exptl_crystal_F_000 6864
_exptl_crystal_size_max 0.25
_exptl_crystal_size_mid 0.15
_exptl_crystal_size_min 0.12
_refine_diff_density_max 0.797
_refine_diff_density_min -0.425
_refine_diff_density_rms 0.105
_refine_ls_extinction_method none
_refine_ls_goodness_of_fit_ref 0.699
_refine_ls_hydrogen_treatment constr
_refine_ls_matrix_type full
_refine_ls_number_parameters 779
_refine_ls_number_reflns 13147
_refine_ls_number_restraints 11
_refine_ls_restrained_S_all 0.706
_refine_ls_R_factor_all 0.1516
_refine_ls_R_factor_gt 0.0641
_refine_ls_shift/su_max 0.007
_refine_ls_shift/su_mean 0.000
_refine_ls_structure_factor_coef Fsqd
_refine_ls_weighting_details 'calc w=1/[\s^2^(Fo^2^)+(0.0709P)^2^+0.0000P] where P=(Fo^2^+2Fc^2^)/3'
_refine_ls_weighting_scheme calc
_refine_ls_wR_factor_gt 0.1400
_refine_ls_wR_factor_ref 0.1560
_reflns_number_gt 4322
_reflns_number_total 13147
_reflns_threshold_expression >2sigma(I)
_cod_data_source_file ic902011v_si_001_2.cif
_cod_data_source_block compound2
_cod_depositor_comments
;
The following automatic conversions were performed:

'_symmetry_cell_setting' value 'Monoclinic' changed to 'monoclinic'
according to the built-in table from CIF Core dictionary named
'cif_core.dic' version 2.4.1 from 2010-06-29.

Automatic conversion script
Id: cif_fix_values 1646 2011-03-28 12:23:43Z adriana 
;
_cod_original_cell_volume 14966(19)
_cod_database_code 4314985

loop_
_symmetry_equiv_pos_as_xyz
'x, y, z'
'-x, y, -z+1/2'
'x+1/2, y+1/2, z'
'-x+1/2, y+1/2, -z+1/2'
'-x, -y, -z'
'x, -y, z-1/2'
'-x+1/2, -y+1/2, -z'
'x+1/2, -y+1/2, z-1/2'

loop_
_atom_site_label
_atom_site_type_symbol
_atom_site_fract_x
_atom_site_fract_y
_atom_site_fract_z
_atom_site_U_iso_or_equiv
_atom_site_adp_type
_atom_site_occupancy
_atom_site_symmetry_multiplicity
_atom_site_calc_flag
_atom_site_refinement_flags
_atom_site_disorder_assembly
_atom_site_disorder_group
Rh1 Rh 0.012688(19) 0.56029(7) -0.09425(3) 0.0834(3) Uani 1 1 d . . .
Rh2 Rh 0.196931(17) -0.03899(6) 0.08737(2) 0.0578(2) Uani 1 1 d . . .
Rh3 Rh 0.169362(18) -0.02143(6) 0.34033(2) 0.0633(2) Uani 1 1 d . . .
N1 N 0.0505(2) 0.4237(6) -0.0582(3) 0.075(2) Uani 1 1 d . . .
N2 N 0.18741(18) -0.0181(6) 0.1386(2) 0.0623(19) Uani 1 1 d . . .
N3 N 0.1294(2) -0.1367(8) 0.2873(3) 0.084(2) Uani 1 1 d . . .
O1 O 0.14094(15) -0.0374(5) 0.0346(2) 0.0721(17) Uani 1 1 d . . .
O2 O 0.19611(16) 0.1388(5) 0.0833(2) 0.0712(17) Uani 1 1 d . . .
O3 O 0.20395(15) -0.0989(5) 0.3297(2) 0.0775(18) Uani 1 1 d . . .
O4 O 0.15064(15) 0.0832(5) 0.2815(2) 0.0811(18) Uani 1 1 d . . .
O5 O 0.02382(16) -0.4455(6) 0.1006(2) 0.096(2) Uani 1 1 d . . .
O6 O 0.00000(16) -0.4965(6) 0.1566(2) 0.099(2) Uani 1 1 d . . .
O7 O 0.3139(2) 1.0748(8) 0.5573(3) 0.155(3) Uani 1 1 d . . .
O8 O 0.3631(3) 1.0497(9) 0.5521(4) 0.211(5) Uani 1 1 d . . .
O9 O 0.3280(3) 0.8906(8) 0.5461(3) 0.175(4) Uani 1 1 d . . .
O10 O 0.1471(4) 0.6363(14) 0.1430(6) 0.316(8) Uiso 1 1 d D . .
O11 O 0.1698(7) 0.554(2) 0.2218(8) 0.479(15) Uiso 1 1 d D . .
O12 O 0.2034(4) 0.5707(15) 0.1846(6) 0.317(8) Uiso 1 1 d D . .
S1 S 0.34035(11) 1.0026(3) 0.56483(15) 0.1269(12) Uani 1 1 d D . .
S2 S 0.17783(16) 0.5696(5) 0.1909(2) 0.218(2) Uani 1 1 d D . .
F1 F 0.3997(2) 0.9157(8) 0.6392(3) 0.195(4) Uani 1 1 d . . .
F2 F 0.3905(3) 1.0802(8) 0.6512(4) 0.222(5) Uani 1 1 d . . .
F3 F 0.3583(4) 0.9500(11) 0.6453(5) 0.287(8) Uani 1 1 d . . .
F4 F 0.1820(4) 0.3728(15) 0.1918(5) 0.412(9) Uiso 1 1 d D . .
F5 F 0.1504(4) 0.4423(14) 0.1191(6) 0.391(8) Uiso 1 1 d D . .
F6 F 0.1263(4) 0.4307(12) 0.1471(5) 0.339(7) Uiso 1 1 d D . .
C1 C 0.0714(3) 0.3949(8) -0.0706(3) 0.083(3) Uani 1 1 d . . .
H1 H 0.0681 0.4312 -0.0968 0.099 Uiso 1 1 calc R . .
C2 C 0.0979(2) 0.3108(9) -0.0441(4) 0.087(3) Uani 1 1 d . . .
H2 H 0.1124 0.2916 -0.0527 0.104 Uiso 1 1 calc R . .
C3 C 0.1033(3) 0.2554(8) -0.0055(4) 0.071(3) Uani 1 1 d . . .
C4 C 0.0806(3) 0.2863(9) 0.0042(4) 0.086(3) Uani 1 1 d . . .
H4 H 0.0827 0.2501 0.0295 0.104 Uiso 1 1 calc R . .
C5 C 0.0550(3) 0.3685(10) -0.0221(4) 0.092(3) Uani 1 1 d . . .
H5 H 0.0400 0.3867 -0.0144 0.110 Uiso 1 1 calc R . .
C6 C 0.1786(2) 0.3269(8) 0.0615(3) 0.096(3) Uani 1 1 d . . .
H6A H 0.1814 0.3570 0.0893 0.144 Uiso 1 1 calc R . .
H6B H 0.1595 0.3679 0.0324 0.144 Uiso 1 1 calc R . .
H6C H 0.2011 0.3354 0.0668 0.144 Uiso 1 1 calc R . .
C7 C 0.1686(3) 0.2009(8) 0.0553(4) 0.072(3) Uani 1 1 d . . .
C8 C 0.1322(2) 0.1661(8) 0.0231(3) 0.060(2) Uani 1 1 d . . .
C9 C 0.1208(2) 0.0486(9) 0.0130(3) 0.069(2) Uani 1 1 d . . .
C10 C 0.0812(2) 0.0216(8) -0.0284(4) 0.118(4) Uani 1 1 d . . .
H10A H 0.0796 -0.0463 -0.0452 0.176 Uiso 1 1 calc R . .
H10B H 0.0701 0.0846 -0.0511 0.176 Uiso 1 1 calc R . .
H10C H 0.0687 0.0094 -0.0152 0.176 Uiso 1 1 calc R . .
C11 C 0.1637(2) -0.0824(8) 0.1366(3) 0.073(3) Uani 1 1 d . . .
H11 H 0.1481 -0.1300 0.1096 0.087 Uiso 1 1 calc R . .
C12 C 0.1616(2) -0.0802(8) 0.1737(4) 0.076(3) Uani 1 1 d . . .
H12 H 0.1449 -0.1283 0.1717 0.091 Uiso 1 1 calc R . .
C13 C 0.1827(2) -0.0110(8) 0.2134(3) 0.062(2) Uani 1 1 d . . .
C14 C 0.2071(2) 0.0545(9) 0.2152(3) 0.088(3) Uani 1 1 d . . .
H14 H 0.2230 0.1022 0.2419 0.106 Uiso 1 1 calc R . .
C15 C 0.2081(2) 0.0497(8) 0.1760(4) 0.084(3) Uani 1 1 d . . .
H15 H 0.2243 0.0973 0.1768 0.101 Uiso 1 1 calc R . .
C16 C 0.2285(2) -0.1630(8) 0.2934(3) 0.086(3) Uani 1 1 d . . .
H16A H 0.2478 -0.1183 0.2986 0.129 Uiso 1 1 calc R . .
H16B H 0.2153 -0.2016 0.2623 0.129 Uiso 1 1 calc R . .
H16C H 0.2388 -0.2186 0.3192 0.129 Uiso 1 1 calc R . .
C17 C 0.2033(2) -0.0862(8) 0.2935(3) 0.064(2) Uani 1 1 d . . .
C18 C 0.1805(2) -0.0104(8) 0.2542(3) 0.070(3) Uani 1 1 d . . .
C19 C 0.1567(2) 0.0727(8) 0.2513(3) 0.076(3) Uani 1 1 d . . .
C20 C 0.1363(3) 0.1588(9) 0.2096(3) 0.124(4) Uani 1 1 d . . .
H20A H 0.1140 0.1251 0.1817 0.187 Uiso 1 1 calc R . .
H20B H 0.1512 0.1802 0.2008 0.187 Uiso 1 1 calc R . .
H20C H 0.1308 0.2255 0.2199 0.187 Uiso 1 1 calc R . .
C21 C 0.1371(3) -0.2463(10) 0.2851(4) 0.099(3) Uani 1 1 d . . .
H21 H 0.1610 -0.2715 0.3088 0.119 Uiso 1 1 calc R . .
C22 C 0.1127(3) -0.3214(9) 0.2510(4) 0.108(4) Uani 1 1 d . . .
H22 H 0.1199 -0.3950 0.2502 0.130 Uiso 1 1 calc R . .
C23 C 0.0767(3) -0.2886(10) 0.2172(4) 0.088(3) Uani 1 1 d . . .
C24 C 0.0686(3) -0.1750(12) 0.2181(4) 0.116(4) Uani 1 1 d . . .
H24 H 0.0450 -0.1475 0.1947 0.139 Uiso 1 1 calc R . .
C25 C 0.0955(3) -0.1035(9) 0.2538(4) 0.111(4) Uani 1 1 d . . .
H25 H 0.0895 -0.0280 0.2544 0.133 Uiso 1 1 calc R . .
C26 C 0.0319(3) -0.4017(11) 0.2330(4) 0.152(5) Uani 1 1 d . . .
H26A H 0.0097 -0.3785 0.2265 0.228 Uiso 1 1 calc R . .
H26B H 0.0497 -0.3415 0.2501 0.228 Uiso 1 1 calc R . .
H26C H 0.0412 -0.4696 0.2530 0.228 Uiso 1 1 calc R . .
C27 C 0.0245(3) -0.4262(10) 0.1853(4) 0.093(3) Uani 1 1 d . . .
C28 C 0.0474(3) -0.3657(9) 0.1783(4) 0.083(3) Uani 1 1 d . . .
C29 C 0.0457(2) -0.3805(9) 0.1378(4) 0.087(3) Uani 1 1 d . . .
C30 C 0.0708(3) -0.3128(10) 0.1316(4) 0.145(5) Uani 1 1 d . . .
H30A H 0.0708 -0.3491 0.1070 0.217 Uiso 1 1 calc R . .
H30B H 0.0951 -0.3114 0.1623 0.217 Uiso 1 1 calc R . .
H30C H 0.0619 -0.2357 0.1215 0.217 Uiso 1 1 calc R . .
C31 C 0.0502(4) 0.6899(11) -0.0473(9) 0.137(7) Uani 1 1 d . . .
C32 C 0.0319(6) 0.7191(10) -0.0964(8) 0.120(4) Uani 1 1 d . . .
C33 C -0.0061(5) 0.7292(11) -0.1212(7) 0.138(5) Uani 1 1 d . . .
C34 C -0.0096(4) 0.7044(12) -0.0869(9) 0.119(5) Uani 1 1 d . . .
C35 C 0.0234(6) 0.6794(11) -0.0424(6) 0.129(5) Uani 1 1 d . . .
C36 C 0.0906(4) 0.6713(11) -0.0100(6) 0.270(11) Uani 1 1 d . . .
H36A H 0.1006 0.6592 -0.0266 0.404 Uiso 1 1 calc R . .
H36B H 0.0953 0.6054 0.0096 0.404 Uiso 1 1 calc R . .
H36C H 0.1018 0.7375 0.0107 0.404 Uiso 1 1 calc R . .
C37 C 0.0519(5) 0.7369(11) -0.1161(7) 0.251(11) Uani 1 1 d . . .
H37A H 0.0475 0.8132 -0.1290 0.377 Uiso 1 1 calc R . .
H37B H 0.0435 0.6825 -0.1418 0.377 Uiso 1 1 calc R . .
H37C H 0.0776 0.7265 -0.0902 0.377 Uiso 1 1 calc R . .
C38 C -0.0326(4) 0.7663(13) -0.1757(6) 0.231(8) Uani 1 1 d . . .
H38A H -0.0570 0.7430 -0.1900 0.347 Uiso 1 1 calc R . .
H38B H -0.0254 0.7309 -0.1932 0.347 Uiso 1 1 calc R . .
H38C H -0.0318 0.8481 -0.1778 0.347 Uiso 1 1 calc R . .
C39 C -0.0473(4) 0.7037(12) -0.0986(6) 0.229(9) Uani 1 1 d . . .
H39A H -0.0474 0.7595 -0.0785 0.344 Uiso 1 1 calc R . .
H39B H -0.0518 0.6290 -0.0919 0.344 Uiso 1 1 calc R . .
H39C H -0.0660 0.7220 -0.1326 0.344 Uiso 1 1 calc R . .
C40 C 0.0297(5) 0.6473(12) 0.0050(5) 0.242(10) Uani 1 1 d . . .
H40A H 0.0416 0.7096 0.0280 0.362 Uiso 1 1 calc R . .
H40B H 0.0447 0.5801 0.0191 0.362 Uiso 1 1 calc R . .
H40C H 0.0066 0.6322 -0.0025 0.362 Uiso 1 1 calc R . .
C41 C 0.2093(3) -0.2110(8) 0.0846(4) 0.069(3) Uani 1 1 d . . .
C42 C 0.2055(3) -0.1505(9) 0.0467(3) 0.068(3) Uani 1 1 d . . .
C43 C 0.2319(2) -0.0617(8) 0.0693(4) 0.064(2) Uani 1 1 d . . .
C44 C 0.2528(2) -0.0675(8) 0.1210(4) 0.065(2) Uani 1 1 d . . .
C45 C 0.2395(3) -0.1653(8) 0.1305(3) 0.068(2) Uani 1 1 d . . .
C46 C 0.1866(3) -0.3135(8) 0.0768(4) 0.115(4) Uani 1 1 d . . .
H46A H 0.1663 -0.2886 0.0747 0.172 Uiso 1 1 calc R . .
H46B H 0.2014 -0.3654 0.1040 0.172 Uiso 1 1 calc R . .
H46C H 0.1779 -0.3516 0.0469 0.172 Uiso 1 1 calc R . .
C47 C 0.1777(3) -0.1724(8) -0.0066(3) 0.103(3) Uani 1 1 d . . .
H47A H 0.1841 -0.2403 -0.0151 0.155 Uiso 1 1 calc R . .
H47B H 0.1767 -0.1083 -0.0246 0.155 Uiso 1 1 calc R . .
H47C H 0.1543 -0.1827 -0.0146 0.155 Uiso 1 1 calc R . .
C48 C 0.2355(3) 0.0257(8) 0.0414(4) 0.110(4) Uani 1 1 d . . .
H48A H 0.2609 0.0357 0.0566 0.166 Uiso 1 1 calc R . .
H48B H 0.2256 0.0973 0.0416 0.166 Uiso 1 1 calc R . .
H48C H 0.2225 0.0003 0.0081 0.166 Uiso 1 1 calc R . .
C49 C 0.2838(3) 0.0056(9) 0.1581(4) 0.113(4) Uani 1 1 d . . .
H49A H 0.3039 -0.0080 0.1580 0.170 Uiso 1 1 calc R . .
H49B H 0.2912 -0.0122 0.1900 0.170 Uiso 1 1 calc R . .
H49C H 0.2767 0.0846 0.1506 0.170 Uiso 1 1 calc R . .
C50 C 0.2537(3) -0.2081(9) 0.1791(3) 0.115(4) Uani 1 1 d . . .
H50A H 0.2341 -0.2404 0.1771 0.173 Uiso 1 1 calc R . .
H50B H 0.2645 -0.1460 0.2023 0.173 Uiso 1 1 calc R . .
H50C H 0.2718 -0.2659 0.1898 0.173 Uiso 1 1 calc R . .
C51 C 0.1601(3) -0.0472(9) 0.3920(4) 0.079(3) Uani 1 1 d . . .
C52 C 0.1964(3) -0.0714(9) 0.4133(3) 0.080(3) Uani 1 1 d . . .
C53 C 0.2116(3) 0.0320(12) 0.4124(3) 0.082(3) Uani 1 1 d . . .
C54 C 0.1848(4) 0.1151(9) 0.3894(4) 0.086(3) Uani 1 1 d . . .
C55 C 0.1521(3) 0.0664(9) 0.3755(3) 0.071(3) Uani 1 1 d . . .
C56 C 0.1323(3) -0.1269(9) 0.3855(5) 0.150(5) Uani 1 1 d . . .
H56A H 0.1338 -0.2003 0.3746 0.225 Uiso 1 1 calc R . .
H56B H 0.1083 -0.0957 0.3615 0.225 Uiso 1 1 calc R . .
H56C H 0.1369 -0.1356 0.4163 0.225 Uiso 1 1 calc R . .
C57 C 0.2164(3) -0.1776(9) 0.4352(4) 0.133(4) Uani 1 1 d . . .
H57A H 0.2269 -0.2002 0.4202 0.200 Uiso 1 1 calc R . .
H57B H 0.2001 -0.2363 0.4301 0.200 Uiso 1 1 calc R . .
H57C H 0.2354 -0.1665 0.4698 0.200 Uiso 1 1 calc R . .
C58 C 0.2509(3) 0.0456(11) 0.4321(4) 0.161(6) Uani 1 1 d . . .
H58A H 0.2514 0.0505 0.4051 0.241 Uiso 1 1 calc R . .
H58B H 0.2650 -0.0194 0.4521 0.241 Uiso 1 1 calc R . .
H58C H 0.2611 0.1142 0.4515 0.241 Uiso 1 1 calc R . .
C59 C 0.1895(3) 0.2365(9) 0.3790(4) 0.127(4) Uani 1 1 d . . .
H59A H 0.2042 0.2359 0.3688 0.190 Uiso 1 1 calc R . .
H59B H 0.2013 0.2818 0.4083 0.190 Uiso 1 1 calc R . .
H59C H 0.1660 0.2687 0.3534 0.190 Uiso 1 1 calc R . .
C60 C 0.1167(3) 0.1292(9) 0.3506(4) 0.123(4) Uani 1 1 d . . .
H60A H 0.1207 0.1966 0.3691 0.184 Uiso 1 1 calc R . .
H60B H 0.0995 0.0803 0.3486 0.184 Uiso 1 1 calc R . .
H60C H 0.1074 0.1509 0.3181 0.184 Uiso 1 1 calc R . .
C61 C 0.3739(5) 0.9899(16) 0.6272(5) 0.149(6) Uani 1 1 d D . .
C62 C 0.1574(5) 0.4402(13) 0.1590(7) 0.55(3) Uiso 1 1 d D . .

loop_
_atom_site_aniso_label
_atom_site_aniso_U_11
_atom_site_aniso_U_22
_atom_site_aniso_U_33
_atom_site_aniso_U_23
_atom_site_aniso_U_13
_atom_site_aniso_U_12
Rh1 0.0571(5) 0.0704(6) 0.1035(6) -0.0103(5) 0.0414(5) 0.0014(4)
Rh2 0.0667(4) 0.0562(5) 0.0641(5) 0.0034(4) 0.0476(4) 0.0030(4)
Rh3 0.0706(5) 0.0627(5) 0.0700(5) -0.0079(4) 0.0507(4) -0.0023(4)
N1 0.085(6) 0.052(5) 0.102(7) -0.008(4) 0.066(5) -0.009(4)
N2 0.061(4) 0.068(5) 0.067(5) -0.015(4) 0.045(4) -0.017(4)
N3 0.070(6) 0.080(7) 0.096(6) -0.014(5) 0.050(5) 0.005(5)
O1 0.068(4) 0.043(4) 0.093(4) -0.002(3) 0.045(4) 0.003(3)
O2 0.076(4) 0.055(4) 0.074(4) 0.000(3) 0.043(4) -0.006(3)
O3 0.082(4) 0.086(5) 0.076(4) 0.007(4) 0.055(4) 0.020(3)
O4 0.095(5) 0.079(5) 0.098(5) 0.012(4) 0.075(4) 0.028(4)
O5 0.071(4) 0.126(6) 0.097(5) -0.024(5) 0.056(4) -0.015(4)
O6 0.055(4) 0.123(6) 0.085(5) 0.000(4) 0.028(4) -0.025(4)
O7 0.119(6) 0.192(9) 0.166(8) -0.015(6) 0.096(6) 0.036(6)
O8 0.248(11) 0.189(10) 0.329(14) 0.082(9) 0.246(12) 0.048(8)
O9 0.220(10) 0.104(7) 0.162(8) -0.010(6) 0.102(7) 0.006(7)
S1 0.119(3) 0.100(3) 0.156(3) 0.012(2) 0.084(3) 0.026(2)
S2 0.199(5) 0.222(6) 0.247(6) -0.021(5) 0.147(5) -0.065(4)
F1 0.184(8) 0.181(8) 0.165(7) 0.014(6) 0.083(6) 0.069(7)
F2 0.209(9) 0.123(7) 0.202(9) -0.036(7) 0.065(7) -0.011(6)
F3 0.420(18) 0.321(17) 0.300(14) 0.078(12) 0.313(15) 0.064(13)
C1 0.090(7) 0.084(8) 0.098(8) 0.008(6) 0.071(7) 0.002(6)
C2 0.078(7) 0.085(8) 0.117(9) 0.013(7) 0.071(7) 0.028(6)
C3 0.080(7) 0.055(6) 0.086(7) 0.004(5) 0.057(6) -0.001(5)
C4 0.115(9) 0.083(8) 0.109(8) 0.021(6) 0.094(8) 0.023(7)
C5 0.095(8) 0.091(9) 0.126(10) 0.009(7) 0.088(8) 0.017(7)
C6 0.099(7) 0.070(8) 0.101(8) -0.010(6) 0.054(6) -0.022(6)
C7 0.094(8) 0.048(7) 0.090(8) 0.006(6) 0.066(7) 0.006(6)
C8 0.059(6) 0.045(6) 0.083(7) -0.002(5) 0.048(6) -0.003(5)
C9 0.056(6) 0.082(8) 0.072(6) -0.013(6) 0.042(5) -0.005(6)
C10 0.075(7) 0.059(7) 0.134(9) -0.009(6) 0.025(7) -0.003(6)
C11 0.087(7) 0.094(8) 0.062(6) -0.034(5) 0.059(6) -0.036(6)
C12 0.066(6) 0.081(7) 0.091(7) -0.008(6) 0.054(6) -0.020(5)
C13 0.059(5) 0.074(7) 0.066(6) -0.009(5) 0.045(5) -0.007(5)
C14 0.073(6) 0.124(9) 0.075(7) -0.042(6) 0.051(6) -0.034(6)
C15 0.090(7) 0.086(8) 0.114(8) -0.032(7) 0.083(7) -0.042(6)
C16 0.069(6) 0.113(8) 0.086(7) 0.003(6) 0.053(6) 0.032(6)
C17 0.067(6) 0.076(7) 0.063(6) 0.003(5) 0.047(6) 0.011(5)
C18 0.064(6) 0.070(7) 0.075(7) -0.019(5) 0.044(6) -0.009(5)
C19 0.077(6) 0.084(8) 0.082(7) -0.003(6) 0.057(6) 0.010(6)
C20 0.141(10) 0.156(11) 0.096(8) 0.067(8) 0.084(8) 0.076(9)
C21 0.063(7) 0.087(9) 0.085(8) -0.012(7) 0.016(6) 0.005(7)
C22 0.067(7) 0.081(8) 0.098(8) -0.025(7) 0.014(7) -0.005(7)
C23 0.082(8) 0.090(9) 0.077(8) -0.034(7) 0.043(7) -0.029(7)
C24 0.074(8) 0.134(12) 0.113(10) -0.032(9) 0.046(8) -0.006(9)
C25 0.074(8) 0.090(9) 0.143(11) -0.040(8) 0.056(8) 0.007(7)
C26 0.163(12) 0.190(14) 0.134(11) -0.043(10) 0.108(10) -0.056(10)
C27 0.077(8) 0.116(10) 0.075(8) -0.006(7) 0.043(7) 0.001(7)
C28 0.073(7) 0.099(9) 0.071(7) -0.023(6) 0.042(6) -0.007(6)
C29 0.050(6) 0.105(9) 0.094(8) -0.047(7) 0.039(6) -0.031(6)
C30 0.122(10) 0.188(13) 0.145(10) -0.061(9) 0.094(9) -0.084(10)
C31 0.070(10) 0.052(8) 0.190(18) -0.033(10) 0.034(12) 0.003(7)
C32 0.127(14) 0.062(8) 0.187(16) -0.003(10) 0.107(14) 0.009(9)
C33 0.118(15) 0.092(10) 0.156(16) 0.026(10) 0.064(13) 0.041(9)
C34 0.101(12) 0.085(10) 0.169(17) -0.014(10) 0.083(14) 0.018(8)
C35 0.151(15) 0.093(10) 0.111(13) -0.017(9) 0.067(13) 0.024(11)
C36 0.114(12) 0.096(12) 0.32(2) -0.060(13) 0.000(13) -0.017(9)
C37 0.36(3) 0.080(11) 0.49(4) -0.029(14) 0.36(3) -0.035(13)
C38 0.222(18) 0.189(18) 0.183(16) 0.057(13) 0.079(15) 0.064(14)
C39 0.163(14) 0.174(16) 0.40(3) -0.061(16) 0.201(17) -0.002(12)
C40 0.43(3) 0.126(13) 0.146(13) -0.046(11) 0.168(17) 0.014(15)
C41 0.080(7) 0.058(7) 0.090(8) 0.004(6) 0.064(7) 0.010(5)
C42 0.080(7) 0.090(8) 0.058(6) -0.004(6) 0.055(6) 0.009(6)
C43 0.075(6) 0.060(6) 0.082(7) -0.003(6) 0.061(6) -0.002(5)
C44 0.056(5) 0.065(7) 0.079(7) -0.003(5) 0.045(6) 0.000(5)
C45 0.074(7) 0.068(7) 0.068(7) 0.017(6) 0.048(6) 0.020(6)
C46 0.117(9) 0.065(7) 0.186(11) -0.010(7) 0.106(9) -0.014(7)
C47 0.122(9) 0.110(9) 0.094(8) -0.006(7) 0.075(8) 0.006(7)
C48 0.155(10) 0.092(8) 0.162(10) 0.006(8) 0.137(9) 0.005(7)
C49 0.097(8) 0.124(10) 0.135(9) -0.044(8) 0.081(8) -0.016(7)
C50 0.116(9) 0.143(11) 0.106(9) 0.064(8) 0.079(8) 0.062(8)
C51 0.126(9) 0.061(8) 0.103(8) -0.009(6) 0.098(8) -0.011(7)
C52 0.104(9) 0.069(8) 0.080(7) -0.004(6) 0.064(7) 0.011(7)
C53 0.083(8) 0.103(10) 0.074(7) -0.018(7) 0.056(6) -0.002(8)
C54 0.131(10) 0.065(8) 0.105(8) -0.027(6) 0.095(8) -0.028(8)
C55 0.083(7) 0.068(8) 0.085(7) -0.008(6) 0.065(6) 0.000(6)
C56 0.229(14) 0.105(10) 0.224(14) -0.029(9) 0.194(13) -0.058(10)
C57 0.177(12) 0.097(9) 0.123(10) 0.029(8) 0.094(9) 0.061(9)
C58 0.097(9) 0.205(15) 0.162(12) -0.078(10) 0.073(9) -0.025(9)
C59 0.167(11) 0.084(9) 0.193(12) -0.049(8) 0.144(11) -0.041(8)
C60 0.146(11) 0.112(10) 0.130(10) -0.003(8) 0.097(9) 0.023(9)
C61 0.158(15) 0.116(14) 0.145(15) -0.007(11) 0.082(13) 0.039(12)

loop_
_atom_type_symbol
_atom_type_description
_atom_type_scat_dispersion_real
_atom_type_scat_dispersion_imag
_atom_type_scat_source
C C 0.0033 0.0016 'International Tables Vol C Tables 4.2.6.8 and 6.1.1.4'
H H 0.0000 0.0000 'International Tables Vol C Tables 4.2.6.8 and 6.1.1.4'
N N 0.0061 0.0033 'International Tables Vol C Tables 4.2.6.8 and 6.1.1.4'
O O 0.0106 0.0060 'International Tables Vol C Tables 4.2.6.8 and 6.1.1.4'
F F 0.0171 0.0103 'International Tables Vol C Tables 4.2.6.8 and 6.1.1.4'
S S 0.1246 0.1234 'International Tables Vol C Tables 4.2.6.8 and 6.1.1.4'
Rh Rh -1.1178 0.9187 'International Tables Vol C Tables 4.2.6.8 and 6.1.1.4'

loop_
_geom_angle_atom_site_label_1
_geom_angle_atom_site_label_2
_geom_angle_atom_site_label_3
_geom_angle
_geom_angle_site_symmetry_1
_geom_angle_site_symmetry_3
_geom_angle_publ_flag
O6 Rh1 O5 89.1(3) 5 5 ?
O6 Rh1 C35 159.8(5) 5 . ?
O5 Rh1 C35 104.7(6) 5 . ?
O6 Rh1 C34 127.3(7) 5 . ?
O5 Rh1 C34 95.0(5) 5 . ?
C35 Rh1 C34 38.4(5) . . ?
O6 Rh1 C32 97.4(5) 5 . ?
O5 Rh1 C32 156.6(5) 5 . ?
C35 Rh1 C32 64.2(6) . . ?
C34 Rh1 C32 63.3(6) . . ?
O6 Rh1 C31 130.0(8) 5 . ?
O5 Rh1 C31 140.9(8) 5 . ?
C35 Rh1 C31 38.5(5) . . ?
C34 Rh1 C31 64.2(5) . . ?
C32 Rh1 C31 38.9(5) . . ?
O6 Rh1 N1 86.1(3) 5 . ?
O5 Rh1 N1 84.8(3) 5 . ?
C35 Rh1 N1 109.4(6) . . ?
C34 Rh1 N1 146.7(7) . . ?
C32 Rh1 N1 117.9(6) . . ?
C31 Rh1 N1 95.6(4) . . ?
O6 Rh1 C33 96.0(6) 5 . ?
O5 Rh1 C33 117.7(6) 5 . ?
C35 Rh1 C33 64.7(6) . . ?
C34 Rh1 C33 37.2(5) . . ?
C32 Rh1 C33 39.5(5) . . ?
C31 Rh1 C33 65.9(6) . . ?
N1 Rh1 C33 157.4(6) . . ?
O1 Rh2 O2 88.4(2) . . ?
O1 Rh2 C41 101.7(3) . . ?
O2 Rh2 C41 160.1(3) . . ?
O1 Rh2 N2 85.6(2) . . ?
O2 Rh2 N2 86.5(3) . . ?
C41 Rh2 N2 111.1(3) . . ?
O1 Rh2 C43 122.1(3) . . ?
O2 Rh2 C43 95.1(3) . . ?
C41 Rh2 C43 65.1(3) . . ?
N2 Rh2 C43 152.3(3) . . ?
O1 Rh2 C44 159.8(3) . . ?
O2 Rh2 C44 99.0(3) . . ?
C41 Rh2 C44 66.1(3) . . ?
N2 Rh2 C44 113.4(3) . . ?
C43 Rh2 C44 38.9(3) . . ?
O1 Rh2 C42 94.6(3) . . ?
O2 Rh2 C42 124.3(3) . . ?
C41 Rh2 C42 38.7(3) . . ?
N2 Rh2 C42 149.3(3) . . ?
C43 Rh2 C42 38.8(3) . . ?
C44 Rh2 C42 65.6(3) . . ?
O1 Rh2 C45 137.3(3) . . ?
O2 Rh2 C45 134.3(3) . . ?
C41 Rh2 C45 38.8(3) . . ?
N2 Rh2 C45 94.9(3) . . ?
C43 Rh2 C45 64.4(3) . . ?
C44 Rh2 C45 39.2(3) . . ?
C42 Rh2 C45 64.5(3) . . ?
O4 Rh3 O3 88.3(2) . . ?
O4 Rh3 C52 159.2(4) . . ?
O3 Rh3 C52 98.8(3) . . ?
O4 Rh3 C53 120.8(4) . . ?
O3 Rh3 C53 94.9(3) . . ?
C52 Rh3 C53 39.5(4) . . ?
O4 Rh3 N3 85.1(3) . . ?
O3 Rh3 N3 86.0(3) . . ?
C52 Rh3 N3 114.8(4) . . ?
C53 Rh3 N3 154.1(4) . . ?
O4 Rh3 C54 94.4(4) . . ?
O3 Rh3 C54 124.3(4) . . ?
C52 Rh3 C54 65.4(4) . . ?
C53 Rh3 C54 38.4(3) . . ?
N3 Rh3 C54 149.6(4) . . ?
O4 Rh3 C55 102.4(3) . . ?
O3 Rh3 C55 159.9(3) . . ?
C52 Rh3 C55 65.6(4) . . ?
C53 Rh3 C55 65.1(4) . . ?
N3 Rh3 C55 111.5(4) . . ?
C54 Rh3 C55 39.0(3) . . ?
O4 Rh3 C51 138.2(4) . . ?
O3 Rh3 C51 133.5(4) . . ?
C52 Rh3 C51 38.7(3) . . ?
C53 Rh3 C51 64.5(4) . . ?
N3 Rh3 C51 96.4(3) . . ?
C54 Rh3 C51 64.3(4) . . ?
C55 Rh3 C51 38.4(3) . . ?
C5 N1 C1 118.8(9) . . ?
C5 N1 Rh1 120.5(7) . . ?
C1 N1 Rh1 120.7(7) . . ?
C15 N2 C11 118.4(7) . . ?
C15 N2 Rh2 120.0(6) . . ?
C11 N2 Rh2 121.2(6) . . ?
C25 N3 C21 116.7(9) . . ?
C25 N3 Rh3 120.8(8) . . ?
C21 N3 Rh3 122.4(7) . . ?
C9 O1 Rh2 127.1(5) . . ?
C7 O2 Rh2 126.6(6) . . ?
C17 O3 Rh3 126.9(6) . . ?
C19 O4 Rh3 126.9(6) . . ?
C29 O5 Rh1 124.9(7) . 5 ?
C27 O6 Rh1 127.7(7) . 5 ?
O7 S1 O9 114.5(6) . . ?
O7 S1 O8 116.4(6) . . ?
O9 S1 O8 111.4(7) . . ?
O7 S1 C61 107.1(7) . . ?
O9 S1 C61 106.9(8) . . ?
O8 S1 C61 98.7(9) . . ?
O12 S2 O11 148.1(15) . . ?
O12 S2 O10 97.9(10) . . ?
O11 S2 O10 112.6(14) . . ?
O12 S2 C62 95.3(11) . . ?
O11 S2 C62 94.3(13) . . ?
O10 S2 C62 88.8(10) . . ?
N1 C1 C2 119.7(9) . . ?
C3 C2 C1 121.5(9) . . ?
C4 C3 C2 115.7(9) . . ?
C4 C3 C8 123.3(10) . . ?
C2 C3 C8 121.0(9) . . ?
C5 C4 C3 121.6(9) . . ?
N1 C5 C4 122.6(9) . . ?
O2 C7 C8 127.3(9) . . ?
O2 C7 C6 111.9(9) . . ?
C8 C7 C6 120.7(9) . . ?
C7 C8 C9 123.9(8) . . ?
C7 C8 C3 118.6(8) . . ?
C9 C8 C3 117.4(8) . . ?
O1 C9 C8 126.3(8) . . ?
O1 C9 C10 114.9(9) . . ?
C8 C9 C10 118.8(9) . . ?
N2 C11 C12 120.6(8) . . ?
C13 C12 C11 122.8(8) . . ?
C14 C13 C12 116.1(8) . . ?
C14 C13 C18 121.5(9) . . ?
C12 C13 C18 122.3(8) . . ?
C13 C14 C15 119.0(8) . . ?
N2 C15 C14 123.0(8) . . ?
O3 C17 C18 125.5(8) . . ?
O3 C17 C16 114.6(8) . . ?
C18 C17 C16 119.8(8) . . ?
C17 C18 C19 125.3(8) . . ?
C17 C18 C13 117.5(8) . . ?
C19 C18 C13 117.1(9) . . ?
O4 C19 C18 125.7(9) . . ?
O4 C19 C20 113.7(8) . . ?
C18 C19 C20 120.6(9) . . ?
C22 C21 N3 124.2(9) . . ?
C21 C22 C23 119.3(10) . . ?
C22 C23 C24 117.0(10) . . ?
C22 C23 C28 123.5(11) . . ?
C24 C23 C28 119.4(11) . . ?
C25 C24 C23 119.5(10) . . ?
N3 C25 C24 123.1(10) . . ?
O6 C27 C28 126.9(10) . . ?
O6 C27 C26 118.1(11) . . ?
C28 C27 C26 115.0(10) . . ?
C29 C28 C27 123.4(9) . . ?
C29 C28 C23 116.1(10) . . ?
C27 C28 C23 120.4(10) . . ?
O5 C29 C28 127.5(10) . . ?
O5 C29 C30 110.8(10) . . ?
C28 C29 C30 121.6(9) . . ?
C35 C31 C32 105.7(13) . . ?
C35 C31 C36 130(3) . . ?
C32 C31 C36 125(2) . . ?
C35 C31 Rh1 69.6(8) . . ?
C32 C31 Rh1 69.6(8) . . ?
C36 C31 Rh1 123.8(9) . . ?
C31 C32 C33 109.6(15) . . ?
C31 C32 C37 122(2) . . ?
C33 C32 C37 129(2) . . ?
C31 C32 Rh1 71.6(8) . . ?
C33 C32 Rh1 71.7(8) . . ?
C37 C32 Rh1 123.8(9) . . ?
C34 C33 C32 104.5(15) . . ?
C34 C33 C38 135(2) . . ?
C32 C33 C38 120(2) . . ?
C34 C33 Rh1 69.8(8) . . ?
C32 C33 Rh1 68.8(7) . . ?
C38 C33 Rh1 126.6(11) . . ?
C33 C34 C35 112.0(16) . . ?
C33 C34 C39 122(2) . . ?
C35 C34 C39 126(2) . . ?
C33 C34 Rh1 73.0(9) . . ?
C35 C34 Rh1 70.7(8) . . ?
C39 C34 Rh1 123.0(9) . . ?
C34 C35 C31 108.1(15) . . ?
C34 C35 C40 126(2) . . ?
C31 C35 C40 126(2) . . ?
C34 C35 Rh1 70.8(8) . . ?
C31 C35 Rh1 72.0(8) . . ?
C40 C35 Rh1 123.7(9) . . ?
C42 C41 C45 108.6(9) . . ?
C42 C41 C46 124.8(10) . . ?
C45 C41 C46 126.4(9) . . ?
C42 C41 Rh2 72.1(5) . . ?
C45 C41 Rh2 72.5(5) . . ?
C46 C41 Rh2 125.3(6) . . ?
C41 C42 C43 107.1(8) . . ?
C41 C42 C47 126.0(10) . . ?
C43 C42 C47 126.8(9) . . ?
C41 C42 Rh2 69.2(5) . . ?
C43 C42 Rh2 69.7(5) . . ?
C47 C42 Rh2 123.7(6) . . ?
C44 C43 C42 109.8(8) . . ?
C44 C43 C48 126.4(9) . . ?
C42 C43 C48 123.8(9) . . ?
C44 C43 Rh2 70.9(5) . . ?
C42 C43 Rh2 71.5(5) . . ?
C48 C43 Rh2 122.6(6) . . ?
C43 C44 C45 106.2(8) . . ?
C43 C44 C49 127.4(9) . . ?
C45 C44 C49 126.3(9) . . ?
C43 C44 Rh2 70.2(5) . . ?
C45 C44 Rh2 71.5(5) . . ?
C49 C44 Rh2 126.4(6) . . ?
C41 C45 C44 108.0(8) . . ?
C41 C45 C50 125.8(9) . . ?
C44 C45 C50 126.2(10) . . ?
C41 C45 Rh2 68.7(5) . . ?
C44 C45 Rh2 69.3(5) . . ?
C50 C45 Rh2 125.9(6) . . ?
C55 C51 C52 109.3(9) . . ?
C55 C51 C56 122.8(11) . . ?
C52 C51 C56 127.8(11) . . ?
C55 C51 Rh3 70.2(5) . . ?
C52 C51 Rh3 69.3(5) . . ?
C56 C51 Rh3 125.7(7) . . ?
C51 C52 C53 106.5(9) . . ?
C51 C52 C57 128.6(12) . . ?
C53 C52 C57 124.8(12) . . ?
C51 C52 Rh3 72.1(6) . . ?
C53 C52 Rh3 70.3(6) . . ?
C57 C52 Rh3 125.2(7) . . ?
C54 C53 C52 108.7(9) . . ?
C54 C53 C58 126.7(12) . . ?
C52 C53 C58 124.6(12) . . ?
C54 C53 Rh3 71.3(6) . . ?
C52 C53 Rh3 70.3(6) . . ?
C58 C53 Rh3 122.7(7) . . ?
C53 C54 C55 108.6(9) . . ?
C53 C54 C59 125.3(12) . . ?
C55 C54 C59 126.1(12) . . ?
C53 C54 Rh3 70.4(6) . . ?
C55 C54 Rh3 70.9(5) . . ?
C59 C54 Rh3 122.7(7) . . ?
C51 C55 C54 106.8(9) . . ?
C51 C55 C60 127.9(10) . . ?
C54 C55 C60 125.2(11) . . ?
C51 C55 Rh3 71.4(5) . . ?
C54 C55 Rh3 70.1(5) . . ?
C60 C55 Rh3 126.2(6) . . ?
F2 C61 F3 105.8(14) . . ?
F2 C61 F1 106.0(15) . . ?
F3 C61 F1 107.1(15) . . ?
F2 C61 S1 117.5(13) . . ?
F3 C61 S1 107.1(13) . . ?
F1 C61 S1 112.7(11) . . ?
F5 C62 F6 101.9(15) . . ?
F5 C62 F4 118.9(18) . . ?
F6 C62 F4 117.4(18) . . ?
F5 C62 S2 110.8(15) . . ?
F6 C62 S2 110.2(14) . . ?
F4 C62 S2 97.7(13) . . ?

loop_
_geom_bond_atom_site_label_1
_geom_bond_atom_site_label_2
_geom_bond_distance
_geom_bond_site_symmetry_2
_geom_bond_publ_flag
Rh1 O6 2.008(7) 5 ?
Rh1 O5 2.078(7) 5 ?
Rh1 C35 2.081(12) . ?
Rh1 C34 2.083(12) . ?
Rh1 C32 2.086(13) . ?
Rh1 C31 2.112(12) . ?
Rh1 N1 2.117(8) . ?
Rh1 C33 2.124(14) . ?
Rh2 O1 2.060(6) . ?
Rh2 O2 2.078(6) . ?
Rh2 C41 2.109(9) . ?
Rh2 N2 2.118(7) . ?
Rh2 C43 2.122(8) . ?
Rh2 C44 2.130(8) . ?
Rh2 C42 2.146(8) . ?
Rh2 C45 2.160(8) . ?
Rh3 O4 2.055(6) . ?
Rh3 O3 2.092(6) . ?
Rh3 C52 2.096(10) . ?
Rh3 C53 2.096(9) . ?
Rh3 N3 2.097(8) . ?
Rh3 C54 2.108(9) . ?
Rh3 C55 2.118(9) . ?
Rh3 C51 2.133(8) . ?
N1 C5 1.312(11) . ?
N1 C1 1.341(10) . ?
N2 C15 1.298(10) . ?
N2 C11 1.312(9) . ?
N3 C25 1.311(11) . ?
N3 C21 1.346(11) . ?
O1 C9 1.256(9) . ?
O2 C7 1.253(9) . ?
O3 C17 1.257(9) . ?
O4 C19 1.262(9) . ?
O5 C29 1.282(10) . ?
O5 Rh1 2.078(7) 5 ?
O6 C27 1.248(11) . ?
O6 Rh1 2.008(7) 5 ?
O7 S1 1.383(7) . ?
O8 S1 1.500(8) . ?
O9 S1 1.413(9) . ?
O10 S2 1.569(13) . ?
O11 S2 1.360(16) . ?
O12 S2 1.354(13) . ?
S1 C61 1.717(13) . ?
S2 C62 1.762(10) . ?
F1 C61 1.327(14) . ?
F2 C61 1.264(16) . ?
F3 C61 1.320(19) . ?
F4 C62 1.266(18) . ?
F5 C62 1.220(18) . ?
F6 C62 1.251(18) . ?
C1 C2 1.390(11) . ?
C2 C3 1.370(11) . ?
C3 C4 1.359(11) . ?
C3 C8 1.492(11) . ?
C4 C5 1.351(11) . ?
C6 C7 1.518(11) . ?
C7 C8 1.393(11) . ?
C8 C9 1.434(11) . ?
C9 C10 1.510(11) . ?
C11 C12 1.365(10) . ?
C12 C13 1.354(11) . ?
C13 C14 1.349(10) . ?
C13 C18 1.497(11) . ?
C14 C15 1.404(11) . ?
C16 C17 1.493(10) . ?
C17 C18 1.403(11) . ?
C18 C19 1.437(11) . ?
C19 C20 1.516(11) . ?
C21 C22 1.338(11) . ?
C22 C23 1.377(12) . ?
C23 C24 1.387(13) . ?
C23 C28 1.485(12) . ?
C24 C25 1.369(12) . ?
C26 C27 1.503(13) . ?
C27 C28 1.435(13) . ?
C28 C29 1.378(12) . ?
C29 C30 1.548(12) . ?
C31 C35 1.382(18) . ?
C31 C32 1.397(19) . ?
C31 C36 1.500(16) . ?
C32 C33 1.423(18) . ?
C32 C37 1.490(17) . ?
C33 C34 1.342(17) . ?
C33 C38 1.546(19) . ?
C34 C35 1.371(17) . ?
C34 C39 1.552(16) . ?
C35 C40 1.536(18) . ?
C41 C42 1.411(11) . ?
C41 C45 1.419(11) . ?
C41 C46 1.510(11) . ?
C42 C43 1.417(11) . ?
C42 C47 1.478(11) . ?
C43 C44 1.416(11) . ?
C43 C48 1.494(11) . ?
C44 C45 1.439(11) . ?
C44 C49 1.471(11) . ?
C45 C50 1.472(11) . ?
C51 C55 1.399(12) . ?
C51 C52 1.400(12) . ?
C51 C56 1.503(12) . ?
C52 C53 1.415(13) . ?
C52 C57 1.450(12) . ?
C53 C54 1.381(12) . ?
C53 C58 1.523(12) . ?
C54 C55 1.410(12) . ?
C54 C59 1.513(12) . ?
C55 C60 1.500(11) . ?
